data_4311466
loop_
_publ_author_name
'Karuppasamy Kandasamy'
'Harkesh B. Singh'
'Ray J. Butcher'
'Jerry P. Jasinski'

_publ_section_title
;
 Synthesis, Structure, and Catalytic Properties of VIV, MnIII, MoVI, and
 UVI Complexes Containing Bidentate (N, O) Oxazine and Oxazoline Ligands
;
_journal_name_full 'Inorganic Chemistry'
_journal_page_first 5704
_journal_page_last 5713
_journal_paper_doi 10.1021/ic0352093
_journal_volume 43
_journal_year 2004
_chemical_formula_sum 'C10 H11 N O2'
_chemical_formula_weight 177.20
_chemical_name_systematic
;
 ?
;
_space_group_IT_number 14
_symmetry_cell_setting monoclinic
_symmetry_space_group_name_Hall '-P 2yn'
_symmetry_space_group_name_H-M 'P 1 21/n 1'
_atom_sites_solution_hydrogens geom
_atom_sites_solution_primary direct
_atom_sites_solution_secondary difmap
_audit_creation_method SHELXL-97
_cell_angle_alpha 90.00
_cell_angle_beta 101.457(2)
_cell_angle_gamma 90.00
_cell_formula_units_Z 4
_cell_length_a 9.0577(8)
_cell_length_b 10.6520(10)
_cell_length_c 9.6107(9)
_cell_measurement_temperature 293(2)
_cell_volume 908.79(14)
_computing_structure_refinement 'SHELXL-97 (Sheldrick, 1997)'
_diffrn_ambient_temperature 293(2)
_diffrn_measured_fraction_theta_full 0.979
_diffrn_measured_fraction_theta_max 0.979
_diffrn_radiation_monochromator graphite
_diffrn_radiation_source 'fine-focus sealed tube'
_diffrn_radiation_type MoK\a
_diffrn_radiation_wavelength 0.71073
_diffrn_reflns_av_R_equivalents 0.0646
_diffrn_reflns_av_sigmaI/netI 0.0681
_diffrn_reflns_limit_h_max 12
_diffrn_reflns_limit_h_min -12
_diffrn_reflns_limit_k_max 13
_diffrn_reflns_limit_k_min -13
_diffrn_reflns_limit_l_max 12
_diffrn_reflns_limit_l_min -12
_diffrn_reflns_number 6841
_diffrn_reflns_theta_full 28.27
_diffrn_reflns_theta_max 28.27
_diffrn_reflns_theta_min 2.89
_exptl_absorpt_coefficient_mu 0.091
_exptl_crystal_density_diffrn 1.295
_exptl_crystal_density_method 'not measured'
_exptl_crystal_F_000 376
_refine_diff_density_max 0.151
_refine_diff_density_min -0.158
_refine_diff_density_rms 0.036
_refine_ls_extinction_coef 0.063(19)
_refine_ls_extinction_expression Fc^*^=kFc[1+0.001xFc^2^\l^3^/sin(2\q)]^-1/4^
_refine_ls_extinction_method SHELXL
_refine_ls_goodness_of_fit_ref 1.018
_refine_ls_hydrogen_treatment mixed
_refine_ls_matrix_type full
_refine_ls_number_parameters 153
_refine_ls_number_reflns 2203
_refine_ls_number_restraints 8
_refine_ls_restrained_S_all 1.024
_refine_ls_R_factor_all 0.1253
_refine_ls_R_factor_gt 0.0651
_refine_ls_shift/su_max 0.007
_refine_ls_shift/su_mean 0.001
_refine_ls_structure_factor_coef Fsqd
_refine_ls_weighting_details 'calc w=1/[\s^2^(Fo^2^)+(0.0872P)^2^+0.0666P] where P=(Fo^2^+2Fc^2^)/3'
_refine_ls_weighting_scheme calc
_refine_ls_wR_factor_gt 0.1520
_refine_ls_wR_factor_ref 0.1755
_reflns_number_gt 1253
_reflns_number_total 2203
_reflns_threshold_expression >2sigma(I)
_cod_data_source_file ic0352093si20031022_020809_1.cif
_cod_data_source_block 3
_cod_database_code 4311466

loop_
_symmetry_equiv_pos_as_xyz
'x, y, z'
'-x+1/2, y+1/2, -z+1/2'
'-x, -y, -z'
'x-1/2, -y-1/2, z-1/2'

loop_
_atom_site_label
_atom_site_type_symbol
_atom_site_fract_x
_atom_site_fract_y
_atom_site_fract_z
_atom_site_U_iso_or_equiv
_atom_site_adp_type
_atom_site_occupancy
_atom_site_symmetry_multiplicity
_atom_site_calc_flag
_atom_site_refinement_flags
_atom_site_disorder_assembly
_atom_site_disorder_group
O1 O 0.03508(19) 0.74258(16) 1.03185(17) 0.0660(5) Uani 1 1 d . . .
H1 H -0.052(3) 0.691(3) 1.011(3) 0.097(9) Uiso 1 1 d . . .
O2 O -0.16904(16) 0.50060(14) 0.70960(16) 0.0654(5) Uani 1 1 d D . .
N1 N -0.17878(18) 0.59790(15) 0.92542(18) 0.0507(5) Uani 1 1 d D . .
C1 C 0.0951(2) 0.71954(18) 0.9167(2) 0.0470(6) Uani 1 1 d . A .
C2 C 0.2276(3) 0.7803(2) 0.9044(3) 0.0615(6) Uani 1 1 d . . .
H2A H 0.2717 0.8370 0.9739 0.074 Uiso 1 1 calc R . .
C3 C 0.2941(3) 0.7572(2) 0.7901(3) 0.0711(8) Uani 1 1 d . . .
H3A H 0.3831 0.7981 0.7829 0.085 Uiso 1 1 calc R . .
C4 C 0.2297(3) 0.6744(2) 0.6872(3) 0.0707(8) Uani 1 1 d . . .
H4A H 0.2755 0.6585 0.6105 0.085 Uiso 1 1 calc R . .
C5 C 0.0984(2) 0.6150(2) 0.6965(2) 0.0574(6) Uani 1 1 d . A .
H5A H 0.0553 0.5594 0.6253 0.069 Uiso 1 1 calc R . .
C6 C 0.0276(2) 0.63618(17) 0.8112(2) 0.0431(5) Uani 1 1 d . . .
C7 C -0.1162(2) 0.57532(17) 0.8196(2) 0.0437(5) Uani 1 1 d . A .
C8A C -0.3270(8) 0.4607(10) 0.6981(13) 0.100(4) Uani 0.47 1 d PD A 1
H8AA H -0.3820 0.4837 0.6044 0.120 Uiso 0.47 1 calc PR A 1
H8AB H -0.3286 0.3699 0.7042 0.120 Uiso 0.47 1 calc PR A 1
C9A C -0.4050(10) 0.5091(8) 0.7983(9) 0.090(4) Uani 0.47 1 d PD A 1
H9AA H -0.4762 0.4451 0.8139 0.109 Uiso 0.47 1 calc PR A 1
H9AB H -0.4640 0.5796 0.7539 0.109 Uiso 0.47 1 calc PR A 1
C10A C -0.3289(8) 0.5504(10) 0.9347(10) 0.051(3) Uani 0.47 1 d PD A 1
H10A H -0.3192 0.4811 1.0014 0.061 Uiso 0.47 1 calc PR A 1
H10B H -0.3867 0.6163 0.9685 0.061 Uiso 0.47 1 calc PR A 1
C8B C -0.2922(7) 0.4171(7) 0.7288(10) 0.061(2) Uani 0.53 1 d PD A 2
H8BA H -0.3439 0.3866 0.6369 0.073 Uiso 0.53 1 calc PR A 2
H8BB H -0.2507 0.3451 0.7852 0.073 Uiso 0.53 1 calc PR A 2
C9B C -0.3949(9) 0.4779(10) 0.7956(10) 0.142(6) Uani 0.53 1 d PD A 2
H9BA H -0.4679 0.4173 0.8155 0.171 Uiso 0.53 1 calc PR A 2
H9BB H -0.4487 0.5405 0.7317 0.171 Uiso 0.53 1 calc PR A 2
C10B C -0.3253(6) 0.5374(10) 0.9246(9) 0.076(4) Uani 0.53 1 d PD A 2
H10C H -0.3116 0.4751 0.9997 0.092 Uiso 0.53 1 calc PR A 2
H10D H -0.3940 0.6005 0.9474 0.092 Uiso 0.53 1 calc PR A 2

loop_
_atom_site_aniso_label
_atom_site_aniso_U_11
_atom_site_aniso_U_22
_atom_site_aniso_U_33
_atom_site_aniso_U_23
_atom_site_aniso_U_13
_atom_site_aniso_U_12
O1 0.0646(10) 0.0773(12) 0.0593(10) -0.0195(8) 0.0203(8) -0.0083(9)
O2 0.0689(10) 0.0745(11) 0.0572(10) -0.0178(8) 0.0228(8) -0.0238(8)
N1 0.0472(10) 0.0524(11) 0.0564(11) -0.0011(8) 0.0199(8) -0.0003(8)
C1 0.0460(11) 0.0447(12) 0.0513(12) 0.0027(10) 0.0119(9) 0.0056(9)
C2 0.0553(13) 0.0564(14) 0.0722(16) -0.0008(12) 0.0112(11) -0.0060(11)
C3 0.0547(13) 0.0696(17) 0.096(2) 0.0117(15) 0.0307(14) -0.0088(12)
C4 0.0691(15) 0.0786(18) 0.0753(17) 0.0030(14) 0.0408(13) -0.0050(13)
C5 0.0595(13) 0.0625(14) 0.0549(13) -0.0015(11) 0.0227(11) 0.0002(11)
C6 0.0436(10) 0.0408(11) 0.0471(11) 0.0059(9) 0.0142(9) 0.0069(8)
C7 0.0473(11) 0.0395(11) 0.0447(12) 0.0036(9) 0.0101(9) 0.0038(8)
C8A 0.093(6) 0.111(10) 0.097(7) -0.017(6) 0.025(6) -0.065(7)
C9A 0.051(5) 0.099(6) 0.124(9) 0.059(6) 0.023(5) 0.022(4)
C10A 0.050(6) 0.049(4) 0.059(6) -0.025(4) 0.025(5) -0.027(4)
C8B 0.058(3) 0.056(4) 0.065(4) -0.012(3) 0.007(3) -0.019(2)
C9B 0.072(6) 0.245(11) 0.125(8) -0.144(8) 0.058(5) -0.103(6)
C10B 0.048(6) 0.104(8) 0.083(9) 0.046(6) 0.026(5) 0.033(4)

loop_
_atom_type_symbol
_atom_type_description
_atom_type_scat_dispersion_real
_atom_type_scat_dispersion_imag
_atom_type_scat_source
C C 0.0033 0.0016 'International Tables Vol C Tables 4.2.6.8 and 6.1.1.4'
H H 0.0000 0.0000 'International Tables Vol C Tables 4.2.6.8 and 6.1.1.4'
N N 0.0061 0.0033 'International Tables Vol C Tables 4.2.6.8 and 6.1.1.4'
O O 0.0106 0.0060 'International Tables Vol C Tables 4.2.6.8 and 6.1.1.4'

loop_
_geom_angle_atom_site_label_1
_geom_angle_atom_site_label_2
_geom_angle_atom_site_label_3
_geom_angle
_geom_angle_site_symmetry_1
_geom_angle_site_symmetry_3
_geom_angle_publ_flag
C1 O1 H1 100.2(17) . . ?
C7 O2 C8B 115.1(4) . . ?
C7 O2 C8A 114.9(5) . . ?
C8B O2 C8A 23.7(6) . . ?
C7 N1 C10A 122.9(3) . . ?
C7 N1 C10B 117.0(4) . . ?
C10A N1 C10B 6.8(7) . . ?
O1 C1 C2 118.7(2) . . ?
O1 C1 C6 121.51(18) . . ?
C2 C1 C6 119.7(2) . . ?
C3 C2 C1 120.5(2) . . ?
C3 C2 H2A 119.8 . . ?
C1 C2 H2A 119.8 . . ?
C4 C3 C2 120.1(2) . . ?
C4 C3 H3A 119.9 . . ?
C2 C3 H3A 119.9 . . ?
C5 C4 C3 120.3(2) . . ?
C5 C4 H4A 119.9 . . ?
C3 C4 H4A 119.9 . . ?
C4 C5 C6 121.2(2) . . ?
C4 C5 H5A 119.4 . . ?
C6 C5 H5A 119.4 . . ?
C1 C6 C5 118.20(19) . . ?
C1 C6 C7 120.37(17) . . ?
C5 C6 C7 121.40(19) . . ?
N1 C7 O2 126.53(18) . . ?
N1 C7 C6 119.77(19) . . ?
O2 C7 C6 113.69(16) . . ?
C9A C8A O2 117.2(8) . . ?
C9A C8A H8AA 108.0 . . ?
O2 C8A H8AA 108.0 . . ?
C9A C8A H8AB 108.0 . . ?
O2 C8A H8AB 108.0 . . ?
H8AA C8A H8AB 107.3 . . ?
C8A C9A C10A 121.9(9) . . ?
C8A C9A H9AA 106.9 . . ?
C10A C9A H9AA 106.9 . . ?
C8A C9A H9AB 106.9 . . ?
C10A C9A H9AB 106.9 . . ?
H9AA C9A H9AB 106.7 . . ?
C9A C10A N1 109.6(6) . . ?
C9A C10A H10A 109.8 . . ?
N1 C10A H10A 109.8 . . ?
C9A C10A H10B 109.8 . . ?
N1 C10A H10B 109.8 . . ?
H10A C10A H10B 108.2 . . ?
C9B C8B O2 111.7(7) . . ?
C9B C8B H8BA 109.3 . . ?
O2 C8B H8BA 109.3 . . ?
C9B C8B H8BB 109.3 . . ?
O2 C8B H8BB 109.3 . . ?
H8BA C8B H8BB 107.9 . . ?
C8B C9B C10B 112.9(7) . . ?
C8B C9B H9BA 109.0 . . ?
C10B C9B H9BA 109.0 . . ?
C8B C9B H9BB 109.0 . . ?
C10B C9B H9BB 109.0 . . ?
H9BA C9B H9BB 107.8 . . ?
C9B C10B N1 116.2(6) . . ?
C9B C10B H10C 108.2 . . ?
N1 C10B H10C 108.2 . . ?
C9B C10B H10D 108.2 . . ?
N1 C10B H10D 108.2 . . ?
H10C C10B H10D 107.4 . . ?

loop_
_geom_bond_atom_site_label_1
_geom_bond_atom_site_label_2
_geom_bond_distance
_geom_bond_site_symmetry_2
_geom_bond_publ_flag
O1 C1 1.349(2) . ?
O1 H1 0.95(3) . ?
O2 C7 1.334(2) . ?
O2 C8B 1.467(5) . ?
O2 C8A 1.475(5) . ?
N1 C7 1.282(2) . ?
N1 C10A 1.471(5) . ?
N1 C10B 1.474(5) . ?
C1 C2 1.389(3) . ?
C1 C6 1.394(3) . ?
C2 C3 1.375(3) . ?
C2 H2A 0.9300 . ?
C3 C4 1.367(3) . ?
C3 H3A 0.9300 . ?
C4 C5 1.366(3) . ?
C4 H4A 0.9300 . ?
C5 C6 1.399(3) . ?
C5 H5A 0.9300 . ?
C6 C7 1.472(3) . ?
C8A C9A 1.401(6) . ?
C8A H8AA 0.9700 . ?
C8A H8AB 0.9700 . ?
C9A C10A 1.423(5) . ?
C9A H9AA 0.9700 . ?
C9A H9AB 0.9700 . ?
C10A H10A 0.9700 . ?
C10A H10B 0.9700 . ?
C8B C9B 1.391(5) . ?
C8B H8BA 0.9700 . ?
C8B H8BB 0.9700 . ?
C9B C10B 1.423(5) . ?
C9B H9BA 0.9700 . ?
C9B H9BB 0.9700 . ?
C10B H10C 0.9700 . ?
C10B H10D 0.9700 . ?

loop_
_geom_hbond_atom_site_label_D
_geom_hbond_atom_site_label_H
_geom_hbond_atom_site_label_A
_geom_hbond_distance_DH
_geom_hbond_distance_HA
_geom_hbond_distance_DA
_geom_hbond_angle_DHA
_geom_hbond_site_symmetry_A
O1 H1 N1 0.95(3) 1.61(3) 2.527(2) 160(3) .

loop_
_geom_torsion_atom_site_label_1
_geom_torsion_atom_site_label_2
_geom_torsion_atom_site_label_3
_geom_torsion_atom_site_label_4
_geom_torsion
_geom_torsion_site_symmetry_1
_geom_torsion_site_symmetry_2
_geom_torsion_site_symmetry_3
_geom_torsion_site_symmetry_4
_geom_torsion_publ_flag
O1 C1 C2 C3 178.6(2) . . . . ?
C6 C1 C2 C3 -1.1(3) . . . . ?
C1 C2 C3 C4 0.3(4) . . . . ?
C2 C3 C4 C5 0.6(4) . . . . ?
C3 C4 C5 C6 -0.6(4) . . . . ?
O1 C1 C6 C5 -178.56(18) . . . . ?
C2 C1 C6 C5 1.1(3) . . . . ?
O1 C1 C6 C7 3.0(3) . . . . ?
C2 C1 C6 C7 -177.31(18) . . . . ?
C4 C5 C6 C1 -0.3(3) . . . . ?
C4 C5 C6 C7 178.1(2) . . . . ?
C10A N1 C7 O2 -5.2(6) . . . . ?
C10B N1 C7 O2 -1.3(5) . . . . ?
C10A N1 C7 C6 174.0(6) . . . . ?
C10B N1 C7 C6 177.9(5) . . . . ?
C8B O2 C7 N1 -14.0(4) . . . . ?
C8A O2 C7 N1 12.2(6) . . . . ?
C8B O2 C7 C6 166.8(4) . . . . ?
C8A O2 C7 C6 -167.0(5) . . . . ?
C1 C6 C7 N1 -0.9(3) . . . . ?
C5 C6 C7 N1 -179.25(18) . . . . ?
C1 C6 C7 O2 178.38(17) . . . . ?
C5 C6 C7 O2 0.0(3) . . . . ?
C7 O2 C8A C9A 2.6(11) . . . . ?
C8B O2 C8A C9A 99(2) . . . . ?
O2 C8A C9A C10A -25.1(15) . . . . ?
C8A C9A C10A N1 30.2(14) . . . . ?
C7 N1 C10A C9A -15.8(11) . . . . ?
C10B N1 C10A C9A -46(6) . . . . ?
C7 O2 C8B C9B 41.1(8) . . . . ?
C8A O2 C8B C9B -54.0(16) . . . . ?
O2 C8B C9B C10B -52.5(12) . . . . ?
C8B C9B C10B N1 38.2(13) . . . . ?
C7 N1 C10B C9B -10.5(10) . . . . ?
C10A N1 C10B C9B 141(7) . . . . ?
